data_7057796
loop_
_publ_author_name
'Mason, Helen E.'
'Hamilton, Michelle L.'
'Howard, Judith A. K.'
'Sparkes, Hazel A.'

_publ_section_title
;
 [Fe(abpt)2(NCSe)2] polymorph A: structural studies into the spin
 crossover behaviour
;
_journal_issue 22
_journal_name_full 'New Journal of Chemistry'
_journal_page_first 18028
_journal_paper_doi 10.1039/C8NJ03627F
_journal_volume 42
_journal_year 2018
_chemical_formula_moiety 'C26 H20 Fe N14 Se2'
_chemical_formula_sum 'C26 H20 Fe N14 Se2'
_chemical_formula_weight 742.33
_space_group_crystal_system monoclinic
_space_group_IT_number 14
_space_group_name_Hall '-P 2yn'
_space_group_name_H-M_alt 'P 1 21/n 1'
_symmetry_space_group_name_Hall '-P 2yn'
_symmetry_space_group_name_H-M 'P 1 21/n 1'
_atom_sites_solution_hydrogens mixed
_atom_sites_solution_primary direct
_audit_creation_date 2017-06-12
_audit_creation_method
;
Olex2 1.2
(compiled 2017.03.28 svn.r3405 for OlexSys, GUI svn.r5337)
;
_audit_update_record
;
2018-07-19 deposited with the CCDC.
2018-10-09 downloaded from the CCDC.
;
_cell_angle_alpha 90
_cell_angle_beta 93.5349(9)
_cell_angle_gamma 90
_cell_formula_units_Z 2
_cell_length_a 8.6568(4)
_cell_length_b 10.2722(5)
_cell_length_c 16.6275(8)
_cell_measurement_reflns_used 4490
_cell_measurement_temperature 375(2)
_cell_measurement_theta_max 24.59
_cell_measurement_theta_min 2.33
_cell_volume 1475.78(12)
_computing_cell_refinement 'SAINT v6.45A (Bruker, 2003)'
_computing_data_collection 'SMART v5.049 (Bruker, 1999)'
_computing_data_reduction 'SAINT v6.45A (Bruker, 2003)'
_computing_molecular_graphics 'Olex2 (Dolomanov et al., 2009)'
_computing_publication_material 'Olex2 (Dolomanov et al., 2009)'
_computing_structure_refinement 'ShelXL (Sheldrick, 2015)'
_computing_structure_solution 'ShelXS (Sheldrick, 2008)'
_diffrn_ambient_temperature 375(2)
_diffrn_detector 'CCD area detector'
_diffrn_detector_area_resol_mean 7.9
_diffrn_detector_type 'Bruker SMART CCD 1K area detector'
_diffrn_measured_fraction_theta_full 1.000
_diffrn_measured_fraction_theta_max 1.000
_diffrn_measurement_device 'three-circle diffractometer'
_diffrn_measurement_device_type 'Bruker SMART CCD 1K area detector'
_diffrn_measurement_method '\w scans'
_diffrn_radiation_monochromator graphite
_diffrn_radiation_probe x-ray
_diffrn_radiation_type MoK\a
_diffrn_radiation_wavelength 0.71073
_diffrn_reflns_av_R_equivalents 0.0396
_diffrn_reflns_av_unetI/netI 0.0327
_diffrn_reflns_Laue_measured_fraction_full 1.000
_diffrn_reflns_Laue_measured_fraction_max 1.000
_diffrn_reflns_limit_h_max 10
_diffrn_reflns_limit_h_min -10
_diffrn_reflns_limit_k_max 12
_diffrn_reflns_limit_k_min -12
_diffrn_reflns_limit_l_max 20
_diffrn_reflns_limit_l_min -19
_diffrn_reflns_number 14338
_diffrn_reflns_point_group_measured_fraction_full 1.000
_diffrn_reflns_point_group_measured_fraction_max 1.000
_diffrn_reflns_theta_full 26.000
_diffrn_reflns_theta_max 26.369
_diffrn_reflns_theta_min 2.332
_diffrn_source 'sealed X-ray tube'
_diffrn_source_target Mo
_diffrn_standards_number 0
_exptl_absorpt_coefficient_mu 3.022
_exptl_absorpt_correction_T_max 0.6380
_exptl_absorpt_correction_T_min 0.5146
_exptl_absorpt_correction_type numerical
_exptl_absorpt_process_details
;
SADABS-2012/1 (Bruker,2012) was used for absorption correction 
(numerical with multi-scan). wR2(int) was 0.0736 before and 
0.0495 after correction. The Ratio of minimum to maximum 
transmission is 0.8066. The \l/2 correction factor is 0.0015.
;
_exptl_crystal_colour red
_exptl_crystal_colour_primary red
_exptl_crystal_density_diffrn 1.671
_exptl_crystal_description block
_exptl_crystal_F_000 736
_exptl_crystal_size_max 0.26
_exptl_crystal_size_mid 0.21
_exptl_crystal_size_min 0.16
_refine_diff_density_max 0.852
_refine_diff_density_min -0.704
_refine_diff_density_rms 0.064
_refine_ls_extinction_method none
_refine_ls_goodness_of_fit_ref 1.076
_refine_ls_hydrogen_treatment mixed
_refine_ls_matrix_type full
_refine_ls_number_parameters 202
_refine_ls_number_reflns 3018
_refine_ls_number_restraints 0
_refine_ls_restrained_S_all 1.076
_refine_ls_R_factor_all 0.0716
_refine_ls_R_factor_gt 0.0410
_refine_ls_shift/su_max 0.000
_refine_ls_shift/su_mean 0.000
_refine_ls_structure_factor_coef Fsqd
_refine_ls_weighting_details 'w=1/[\s^2^(Fo^2^)+(0.0403P)^2^+1.2723P] where P=(Fo^2^+2Fc^2^)/3'
_refine_ls_weighting_scheme calc
_refine_ls_wR_factor_gt 0.0953
_refine_ls_wR_factor_ref 0.1094
_reflns_Friedel_coverage 0.000
_reflns_number_gt 2076
_reflns_number_total 3018
_reflns_threshold_expression 'I > 2\s(I)'
_cod_data_source_file c8nj03627f2.cif
_cod_data_source_block 375K
_cod_depositor_comments 'Adding full bibliography for 7057796--7057812.cif.'
_cod_database_code 7057796
_shelxl_version_number 2013-4
_shelx_space_group_comment
;
The symmetry employed for this shelxl refinement is uniquely defined
by the following loop, which should always be used as a source of
symmetry information in preference to the above space-group names.
They are only intended as comments.
;
_shelx_estimated_absorpt_t_max 0.644
_shelx_estimated_absorpt_t_min 0.507
_olex2_refinement_description
;
1. Fixed Uiso
 At 1.2 times of:
  All C(H) groups, All N(H,H) groups
2.a Aromatic/amide H refined with riding coordinates:
 C2(H2), C3(H3), C4(H4), C5(H5), C10(H10), C11(H11), C12(H12), C13(H13)
;
_olex2_submission_special_instructions 'No special instructions were received'

loop_
_space_group_symop_operation_xyz
'x, y, z'
'-x+1/2, y+1/2, -z+1/2'
'-x, -y, -z'
'x-1/2, -y-1/2, z-1/2'

loop_
_atom_site_label
_atom_site_type_symbol
_atom_site_fract_x
_atom_site_fract_y
_atom_site_fract_z
_atom_site_U_iso_or_equiv
_atom_site_adp_type
_atom_site_occupancy
_atom_site_site_symmetry_order
_atom_site_calc_flag
_atom_site_refinement_flags_posn
_atom_site_refinement_flags_adp
_atom_site_refinement_flags_occupancy
Se1 Se 0.25983(6) 0.72987(5) 0.25569(3) 0.0798(2) Uani 1 1 d . . .
Fe1 Fe 0.5000 0.5000 0.5000 0.0479(2) Uani 1 2 d S T P
N1 N 0.3926(4) 0.5707(4) 0.3885(2) 0.0656(9) Uani 1 1 d . . .
N2 N 0.7173(3) 0.6029(3) 0.47542(19) 0.0535(8) Uani 1 1 d . . .
N3 N 0.4751(3) 0.6902(3) 0.5481(2) 0.0556(8) Uani 1 1 d . . .
N4 N 0.3590(3) 0.7564(3) 0.5816(2) 0.0527(8) Uani 1 1 d . . .
N5 N 0.5638(3) 0.8821(3) 0.57935(18) 0.0514(7) Uani 1 1 d . . .
N6 N 0.6705(5) 0.9868(4) 0.5921(3) 0.0679(10) Uani 1 1 d . . .
H6A H 0.730(5) 0.966(4) 0.642(3) 0.082 Uiso 1 1 d R . .
H6B H 0.615(5) 1.054(5) 0.604(3) 0.082 Uiso 1 1 d R . .
N7 N 0.3898(4) 1.0902(3) 0.6481(2) 0.0637(9) Uani 1 1 d . . .
C1 C 0.3388(4) 0.6313(4) 0.3363(2) 0.0549(10) Uani 1 1 d . . .
C2 C 0.8309(5) 0.5529(4) 0.4349(3) 0.0659(11) Uani 1 1 d . . .
H2 H 0.8166 0.4715 0.4112 0.079 Uiso 1 1 calc R . .
C3 C 0.9695(5) 0.6171(5) 0.4265(3) 0.0796(14) Uani 1 1 d . . .
H3 H 1.0462 0.5802 0.3970 0.095 Uiso 1 1 calc R . .
C4 C 0.9910(5) 0.7357(5) 0.4624(3) 0.0812(14) Uani 1 1 d . . .
H4 H 1.0841 0.7797 0.4584 0.097 Uiso 1 1 calc R . .
C5 C 0.8749(5) 0.7909(5) 0.5048(3) 0.0693(11) Uani 1 1 d . . .
H5 H 0.8888 0.8713 0.5299 0.083 Uiso 1 1 calc R . .
C6 C 0.7372(4) 0.7225(4) 0.5088(2) 0.0546(9) Uani 1 1 d . . .
C7 C 0.5977(4) 0.7664(4) 0.5461(2) 0.0502(9) Uani 1 1 d . . .
C8 C 0.4137(4) 0.8722(4) 0.6007(2) 0.0498(9) Uani 1 1 d . . .
C9 C 0.3248(4) 0.9730(3) 0.6406(2) 0.0516(9) Uani 1 1 d . . .
C10 C 0.3116(5) 1.1799(4) 0.6869(3) 0.0732(12) Uani 1 1 d . . .
H10 H 0.3558 1.2620 0.6938 0.088 Uiso 1 1 calc R . .
C11 C 0.1700(5) 1.1588(4) 0.7172(3) 0.0703(12) Uani 1 1 d . . .
H11 H 0.1211 1.2244 0.7446 0.084 Uiso 1 1 calc R . .
C12 C 0.1021(5) 1.0391(4) 0.7065(3) 0.0706(12) Uani 1 1 d . . .
H12 H 0.0049 1.0226 0.7251 0.085 Uiso 1 1 calc R . .
C13 C 0.1811(5) 0.9427(4) 0.6671(3) 0.0618(11) Uani 1 1 d . . .
H13 H 0.1385 0.8603 0.6588 0.074 Uiso 1 1 calc R . .

loop_
_atom_site_aniso_label
_atom_site_aniso_U_11
_atom_site_aniso_U_22
_atom_site_aniso_U_33
_atom_site_aniso_U_23
_atom_site_aniso_U_13
_atom_site_aniso_U_12
Se1 0.0789(4) 0.0873(4) 0.0710(3) 0.0052(2) -0.0138(3) 0.0158(3)
Fe1 0.0424(4) 0.0466(4) 0.0553(5) 0.0006(3) 0.0078(3) 0.0013(3)
N1 0.057(2) 0.077(2) 0.063(2) 0.0038(19) 0.0024(18) 0.0043(18)
N2 0.0442(17) 0.058(2) 0.059(2) 0.0087(15) 0.0103(15) 0.0061(15)
N3 0.0464(18) 0.0548(19) 0.067(2) -0.0058(16) 0.0112(15) -0.0019(15)
N4 0.0473(18) 0.0467(18) 0.065(2) -0.0041(14) 0.0103(15) -0.0014(14)
N5 0.0491(18) 0.0497(18) 0.0550(19) 0.0012(14) 0.0012(15) -0.0060(14)
N6 0.059(2) 0.058(2) 0.086(3) -0.003(2) 0.002(2) -0.0153(17)
N7 0.062(2) 0.054(2) 0.075(2) -0.0090(17) 0.0083(18) -0.0038(17)
C1 0.044(2) 0.066(3) 0.055(3) -0.010(2) 0.0036(19) 0.0021(18)
C2 0.055(2) 0.070(3) 0.075(3) 0.010(2) 0.016(2) 0.015(2)
C3 0.055(3) 0.091(4) 0.096(4) 0.012(3) 0.026(2) 0.015(3)
C4 0.043(2) 0.103(4) 0.099(4) 0.020(3) 0.015(2) -0.004(2)
C5 0.049(2) 0.081(3) 0.077(3) 0.005(2) 0.002(2) -0.008(2)
C6 0.046(2) 0.062(2) 0.056(2) 0.0109(19) 0.0016(17) 0.0000(18)
C7 0.046(2) 0.053(2) 0.051(2) 0.0047(17) 0.0004(17) -0.0012(17)
C8 0.050(2) 0.050(2) 0.049(2) 0.0048(17) 0.0037(17) 0.0000(17)
C9 0.055(2) 0.050(2) 0.050(2) 0.0040(17) 0.0006(18) 0.0031(18)
C10 0.074(3) 0.064(3) 0.082(3) -0.017(2) 0.007(3) -0.003(2)
C11 0.077(3) 0.064(3) 0.072(3) -0.012(2) 0.017(2) 0.007(2)
C12 0.071(3) 0.073(3) 0.070(3) 0.009(2) 0.021(2) 0.006(2)
C13 0.066(3) 0.052(2) 0.068(3) 0.005(2) 0.012(2) -0.003(2)

loop_
_atom_type_symbol
_atom_type_description
_atom_type_scat_dispersion_real
_atom_type_scat_dispersion_imag
_atom_type_scat_source
C C 0.0033 0.0016 'International Tables Vol C Tables 4.2.6.8 and 6.1.1.4'
H H 0.0000 0.0000 'International Tables Vol C Tables 4.2.6.8 and 6.1.1.4'
N N 0.0061 0.0033 'International Tables Vol C Tables 4.2.6.8 and 6.1.1.4'
Fe Fe 0.3463 0.8444 'International Tables Vol C Tables 4.2.6.8 and 6.1.1.4'
Se Se -0.0929 2.2259 'International Tables Vol C Tables 4.2.6.8 and 6.1.1.4'

loop_
_exptl_crystal_face_index_h
_exptl_crystal_face_index_k
_exptl_crystal_face_index_l
_exptl_crystal_face_perp_dist
0.00 1.00 0.00 0.105
0.00 -1.00 0.00 0.105
1.00 0.00 1.00 0.130
-1.00 0.00 1.00 0.130
0.00 0.00 -1.00 0.080
0.00 0.00 1.00 0.080
-1.00 0.00 -1.00 0.130
1.00 0.00 -1.00 0.130

loop_
_geom_angle_atom_site_label_1
_geom_angle_atom_site_label_2
_geom_angle_atom_site_label_3
_geom_angle
_geom_angle_site_symmetry_1
_geom_angle_site_symmetry_3
N1 Fe1 N1 180.00(11) . 3_666
N1 Fe1 N2 89.61(12) 3_666 .
N1 Fe1 N2 89.61(12) . 3_666
N1 Fe1 N2 90.39(12) 3_666 3_666
N1 Fe1 N2 90.39(12) . .
N2 Fe1 N2 180.0 . 3_666
N3 Fe1 N1 91.98(13) 3_666 .
N3 Fe1 N1 88.02(13) 3_666 3_666
N3 Fe1 N1 91.98(13) . 3_666
N3 Fe1 N1 88.02(13) . .
N3 Fe1 N2 74.83(12) . .
N3 Fe1 N2 105.18(12) 3_666 .
N3 Fe1 N2 105.17(12) . 3_666
N3 Fe1 N2 74.83(12) 3_666 3_666
N3 Fe1 N3 180.0 . 3_666
C1 N1 Fe1 166.7(4) . .
C2 N2 Fe1 124.9(3) . .
C2 N2 C6 118.6(3) . .
C6 N2 Fe1 116.4(2) . .
N4 N3 Fe1 135.0(2) . .
C7 N3 Fe1 115.8(3) . .
C7 N3 N4 109.2(3) . .
C8 N4 N3 106.7(3) . .
C7 N5 N6 124.7(3) . .
C7 N5 C8 105.9(3) . .
C8 N5 N6 129.3(3) . .
N5 N6 H6A 105(3) . .
N5 N6 H6B 106(3) . .
H6A N6 H6B 105(4) . .
C9 N7 C10 116.5(4) . .
N1 C1 Se1 178.1(4) . .
N2 C2 H2 118.6 . .
N2 C2 C3 122.8(5) . .
C3 C2 H2 118.6 . .
C2 C3 H3 120.8 . .
C4 C3 C2 118.4(4) . .
C4 C3 H3 120.8 . .
C3 C4 H4 119.8 . .
C3 C4 C5 120.3(4) . .
C5 C4 H4 119.8 . .
C4 C5 H5 121.0 . .
C4 C5 C6 118.0(5) . .
C6 C5 H5 121.0 . .
N2 C6 C5 121.8(4) . .
N2 C6 C7 111.5(3) . .
C5 C6 C7 126.8(4) . .
N3 C7 N5 108.4(3) . .
N3 C7 C6 120.9(3) . .
N5 C7 C6 130.6(3) . .
N4 C8 N5 109.8(3) . .
N4 C8 C9 123.8(3) . .
N5 C8 C9 126.5(3) . .
N7 C9 C8 116.6(3) . .
N7 C9 C13 123.9(4) . .
C13 C9 C8 119.4(3) . .
N7 C10 H10 118.0 . .
N7 C10 C11 124.1(4) . .
C11 C10 H10 118.0 . .
C10 C11 H11 120.6 . .
C12 C11 C10 118.7(4) . .
C12 C11 H11 120.6 . .
C11 C12 H12 120.6 . .
C11 C12 C13 118.8(4) . .
C13 C12 H12 120.6 . .
C9 C13 C12 118.0(4) . .
C9 C13 H13 121.0 . .
C12 C13 H13 121.0 . .

loop_
_geom_bond_atom_site_label_1
_geom_bond_atom_site_label_2
_geom_bond_distance
_geom_bond_site_symmetry_2
Se1 C1 1.782(4) .
Fe1 N1 2.149(4) .
Fe1 N1 2.149(4) 3_666
Fe1 N2 2.218(3) .
Fe1 N2 2.218(3) 3_666
Fe1 N3 2.127(3) 3_666
Fe1 N3 2.127(3) .
N1 C1 1.143(5) .
N2 C2 1.329(5) .
N2 C6 1.355(5) .
N3 N4 1.362(4) .
N3 C7 1.321(5) .
N4 C8 1.312(4) .
N5 N6 1.425(4) .
N5 C7 1.351(5) .
N5 C8 1.372(5) .
N6 H6A 0.98(5) .
N6 H6B 0.87(5) .
N7 C9 1.332(5) .
N7 C10 1.334(5) .
C2 H2 0.9300 .
C2 C3 1.384(6) .
C3 H3 0.9300 .
C3 C4 1.365(7) .
C4 H4 0.9300 .
C4 C5 1.384(6) .
C5 H5 0.9300 .
C5 C6 1.389(5) .
C6 C7 1.462(5) .
C8 C9 1.472(5) .
C9 C13 1.380(6) .
C10 H10 0.9300 .
C10 C11 1.371(6) .
C11 H11 0.9300 .
C11 C12 1.370(6) .
C12 H12 0.9300 .
C12 C13 1.390(6) .
C13 H13 0.9300 .

loop_
_geom_hbond_atom_site_label_D
_geom_hbond_atom_site_label_H
_geom_hbond_atom_site_label_A
_geom_hbond_distance_DH
_geom_hbond_distance_HA
_geom_hbond_distance_DA
_geom_hbond_angle_DHA
_geom_hbond_site_symmetry_A
N6 H6A Se1 0.98(5) 2.76(5) 3.563(4) 140(4) 4_676
N6 H6B N7 0.87(5) 2.16(5) 2.860(5) 137(4) .
C2 H2 N4 0.93 2.80 3.580(6) 142.5 3_666

loop_
_geom_torsion_atom_site_label_1
_geom_torsion_atom_site_label_2
_geom_torsion_atom_site_label_3
_geom_torsion_atom_site_label_4
_geom_torsion
Fe1 N2 C2 C3 -174.8(3)
Fe1 N2 C6 C5 173.2(3)
Fe1 N2 C6 C7 -7.8(4)
Fe1 N3 N4 C8 179.5(3)
Fe1 N3 C7 N5 -179.4(2)
Fe1 N3 C7 C6 3.2(5)
N2 C2 C3 C4 1.0(7)
N2 C6 C7 N3 3.2(5)
N2 C6 C7 N5 -173.6(4)
N3 N4 C8 N5 0.4(4)
N3 N4 C8 C9 -178.4(3)
N4 N3 C7 N5 0.9(4)
N4 N3 C7 C6 -176.5(3)
N4 C8 C9 N7 -172.8(4)
N4 C8 C9 C13 6.5(6)
N5 C8 C9 N7 8.5(6)
N5 C8 C9 C13 -172.2(4)
N6 N5 C7 N3 176.2(4)
N6 N5 C7 C6 -6.7(6)
N6 N5 C8 N4 -176.5(4)
N6 N5 C8 C9 2.3(6)
N7 C9 C13 C12 -2.5(6)
N7 C10 C11 C12 -1.0(7)
C2 N2 C6 C5 -3.0(6)
C2 N2 C6 C7 176.0(3)
C2 C3 C4 C5 -1.2(8)
C3 C4 C5 C6 -0.6(7)
C4 C5 C6 N2 2.8(6)
C4 C5 C6 C7 -176.1(4)
C5 C6 C7 N3 -177.9(4)
C5 C6 C7 N5 5.3(7)
C6 N2 C2 C3 1.1(6)
C7 N3 N4 C8 -0.8(4)
C7 N5 C8 N4 0.1(4)
C7 N5 C8 C9 178.9(3)
C8 N5 C7 N3 -0.6(4)
C8 N5 C7 C6 176.5(4)
C8 C9 C13 C12 178.3(4)
C9 N7 C10 C11 -1.3(7)
C10 N7 C9 C8 -177.6(4)
C10 N7 C9 C13 3.1(6)
C10 C11 C12 C13 1.7(7)
C11 C12 C13 C9 -0.1(6)
